data_2234557
loop_
_publ_author_name
'Zhi, Shuang'
'Zheng, Guo'
'Liu, Ying'
'Liu, Deng-Ke'

_publ_section_title
;
 1-(4,5,6,7-Tetrahydrothieno[3,2-<i>c</i>]pyridin-5-yl)-2-{4-[3-(trifluoromethyl)phenyl]piperazin-1-yl}ethanone
;
_journal_coeditor_code CV5266
_journal_issue 5
_journal_name_full 'Acta Crystallographica Section E'
_journal_page_first o1293
_journal_paper_doi 10.1107/S1600536812013591
_journal_volume 68
_journal_year 2012
_chemical_formula_iupac 'C20 H22 F3 N3 O S'
_chemical_formula_moiety 'C20 H22 F3 N3 O S'
_chemical_formula_sum 'C20 H22 F3 N3 O S'
_chemical_formula_weight 409.47
_chemical_name_systematic
;
1-(4,5,6,7-Tetrahydrothieno[3,2-<i>c</i>]pyridin-5-yl)-2-{4-[3-
(trifluoromethyl)phenyl]piperazin-1-yl}ethanone
;
_space_group_IT_number 15
_symmetry_cell_setting monoclinic
_symmetry_space_group_name_Hall '-C 2yc'
_symmetry_space_group_name_H-M 'C 1 2/c 1'
_atom_sites_solution_hydrogens geom
_atom_sites_solution_primary direct
_atom_sites_solution_secondary difmap
_audit_creation_method SHELXL-97
_cell_angle_alpha 90.00
_cell_angle_beta 92.985(2)
_cell_angle_gamma 90.00
_cell_formula_units_Z 8
_cell_length_a 32.692(6)
_cell_length_b 6.3772(11)
_cell_length_c 18.215(3)
_cell_measurement_reflns_used 6174
_cell_measurement_temperature 113(2)
_cell_measurement_theta_max 27.9
_cell_measurement_theta_min 1.2
_cell_volume 3792.4(11)
_computing_cell_refinement 'CrystalClear (Rigaku/MSC, 2005)'
_computing_data_collection 'CrystalClear (Rigaku/MSC, 2005)'
_computing_data_reduction 'CrystalClear (Rigaku/MSC, 2005)'
_computing_molecular_graphics 'SHELXTL (Sheldrick, 2008)'
_computing_publication_material 'CrystalStructure (Rigaku/MSC, 2005)'
_computing_structure_refinement 'SHELXL97 (Sheldrick, 2008)'
_computing_structure_solution 'SHELXS97 (Sheldrick, 2008)'
_diffrn_ambient_temperature 113(2)
_diffrn_detector_area_resol_mean 14.22
_diffrn_measured_fraction_theta_full 1.000
_diffrn_measured_fraction_theta_max 1.000
_diffrn_measurement_device_type 'Rigaku Saturn724 CCD'
_diffrn_measurement_method '\w and \f scans'
_diffrn_radiation_monochromator multilayer
_diffrn_radiation_source 'rotating anode'
_diffrn_radiation_type MoK\a
_diffrn_radiation_wavelength 0.71073
_diffrn_reflns_av_R_equivalents 0.0325
_diffrn_reflns_av_sigmaI/netI 0.0321
_diffrn_reflns_limit_h_max 40
_diffrn_reflns_limit_h_min -42
_diffrn_reflns_limit_k_max 8
_diffrn_reflns_limit_k_min -8
_diffrn_reflns_limit_l_max 23
_diffrn_reflns_limit_l_min -23
_diffrn_reflns_number 18550
_diffrn_reflns_theta_full 27.88
_diffrn_reflns_theta_max 27.88
_diffrn_reflns_theta_min 1.25
_diffrn_standards_decay_% 0
_diffrn_standards_interval_count 0
_diffrn_standards_interval_time 0
_diffrn_standards_number 0
_exptl_absorpt_coefficient_mu 0.215
_exptl_absorpt_correction_T_max 0.9746
_exptl_absorpt_correction_T_min 0.9582
_exptl_absorpt_correction_type multi-scan
_exptl_absorpt_process_details '(CrystalClear; Rigaku/MSC, 2005)'
_exptl_crystal_colour Colourless
_exptl_crystal_density_diffrn 1.434
_exptl_crystal_density_method 'not measured'
_exptl_crystal_description Prism
_exptl_crystal_F_000 1712
_exptl_crystal_size_max 0.20
_exptl_crystal_size_mid 0.18
_exptl_crystal_size_min 0.12
_refine_diff_density_max 0.329
_refine_diff_density_min -0.329
_refine_ls_extinction_method none
_refine_ls_goodness_of_fit_ref 1.034
_refine_ls_hydrogen_treatment constr
_refine_ls_matrix_type full
_refine_ls_number_parameters 253
_refine_ls_number_reflns 4523
_refine_ls_number_restraints 0
_refine_ls_restrained_S_all 1.034
_refine_ls_R_factor_all 0.0421
_refine_ls_R_factor_gt 0.0324
_refine_ls_shift/su_max 0.005
_refine_ls_shift/su_mean 0.001
_refine_ls_structure_factor_coef Fsqd
_refine_ls_weighting_details 'calc w=1/[\s^2^(Fo^2^)+(0.0608P)^2^] where P=(Fo^2^+2Fc^2^)/3'
_refine_ls_weighting_scheme calc
_refine_ls_wR_factor_gt 0.0890
_refine_ls_wR_factor_ref 0.0967
_reflns_number_gt 3449
_reflns_number_total 4523
_reflns_threshold_expression I>2sigma(I)
_cod_data_source_file cv5266.cif
_cod_data_source_block I
_cod_original_cell_volume 3792.5(11)
_cod_original_sg_symbol_H-M 'C 2/c'
_cod_database_code 2234557
_cod_database_fobs_code 2234557

loop_
_symmetry_equiv_pos_as_xyz
'x, y, z'
'-x, y, -z+1/2'
'x+1/2, y+1/2, z'
'-x+1/2, y+1/2, -z+1/2'
'-x, -y, -z'
'x, -y, z-1/2'
'-x+1/2, -y+1/2, -z'
'x+1/2, -y+1/2, z-1/2'

loop_
_atom_site_type_symbol
_atom_site_label
_atom_site_fract_x
_atom_site_fract_y
_atom_site_fract_z
_atom_site_U_iso_or_equiv
_atom_site_adp_type
_atom_site_calc_flag
_atom_site_refinement_flags
_atom_site_occupancy
_atom_site_symmetry_multiplicity
S S1 1.129431(9) 0.80354(5) 0.452757(18) 0.02545(10) Uani d . 1 1
F F1 0.76604(3) 0.73309(12) 0.07407(4) 0.0338(2) Uani d . 1 1
F F2 0.72213(2) 0.48600(13) 0.05611(5) 0.0396(2) Uani d . 1 1
F F3 0.78186(3) 0.46014(14) 0.01330(4) 0.0394(2) Uani d . 1 1
O O1 0.97125(3) 1.18330(14) 0.40862(6) 0.0298(2) Uani d . 1 1
N N1 1.00374(3) 0.91401(16) 0.35494(6) 0.0198(2) Uani d . 1 1
N N2 0.92131(3) 0.71911(15) 0.37376(6) 0.0174(2) Uani d . 1 1
N N3 0.84845(3) 0.54625(15) 0.30117(5) 0.0170(2) Uani d . 1 1
C C1 1.14276(4) 1.0434(2) 0.41862(8) 0.0293(3) Uani d . 1 1
H H1 1.1687 1.1077 0.4280 0.035 Uiso calc R 1 1
C C2 1.11183(4) 1.1299(2) 0.37667(7) 0.0266(3) Uani d . 1 1
H H2 1.1137 1.2619 0.3529 0.032 Uiso calc R 1 1
C C3 1.07608(3) 1.0008(2) 0.37202(7) 0.0206(3) Uani d . 1 1
C C4 1.03599(4) 1.0538(2) 0.33102(7) 0.0238(3) Uani d . 1 1
H H4A 1.0286 1.2013 0.3408 0.029 Uiso calc R 1 1
H H4B 1.0389 1.0378 0.2775 0.029 Uiso calc R 1 1
C C5 1.01539(4) 0.69138(19) 0.35519(7) 0.0215(3) Uani d . 1 1
H H5A 1.0255 0.6524 0.3067 0.026 Uiso calc R 1 1
H H5B 0.9912 0.6036 0.3642 0.026 Uiso calc R 1 1
C C6 1.04896(4) 0.6520(2) 0.41531(7) 0.0221(3) Uani d . 1 1
H H6A 1.0372 0.6564 0.4643 0.026 Uiso calc R 1 1
H H6B 1.0612 0.5118 0.4087 0.026 Uiso calc R 1 1
C C7 1.08114(3) 0.81855(19) 0.41028(7) 0.0198(3) Uani d . 1 1
C C8 0.97449(4) 0.99396(19) 0.39714(7) 0.0194(3) Uani d . 1 1
C C9 0.94467(4) 0.84037(19) 0.42992(7) 0.0201(3) Uani d . 1 1
H H9A 0.9602 0.7426 0.4632 0.024 Uiso calc R 1 1
H H9B 0.9254 0.9193 0.4597 0.024 Uiso calc R 1 1
C C10 0.89218(4) 0.85104(19) 0.33157(7) 0.0207(3) Uani d . 1 1
H H10A 0.9069 0.9690 0.3095 0.025 Uiso calc R 1 1
H H10B 0.8721 0.9103 0.3648 0.025 Uiso calc R 1 1
C C11 0.86980(4) 0.72588(19) 0.27125(7) 0.0212(3) Uani d . 1 1
H H11A 0.8498 0.8176 0.2442 0.025 Uiso calc R 1 1
H H11B 0.8897 0.6758 0.2360 0.025 Uiso calc R 1 1
C C12 0.87583(4) 0.4201(2) 0.35010(7) 0.0240(3) Uani d . 1 1
H H12A 0.8962 0.3479 0.3206 0.029 Uiso calc R 1 1
H H12B 0.8596 0.3116 0.3744 0.029 Uiso calc R 1 1
C C13 0.89803(4) 0.55328(19) 0.40811(7) 0.0232(3) Uani d . 1 1
H H13A 0.8779 0.6166 0.4404 0.028 Uiso calc R 1 1
H H13B 0.9169 0.4642 0.4389 0.028 Uiso calc R 1 1
C C14 0.82152(3) 0.43532(18) 0.25274(6) 0.0163(2) Uani d . 1 1
C C15 0.80737(3) 0.23339(18) 0.26919(7) 0.0183(3) Uani d . 1 1
H H15 0.8172 0.1666 0.3133 0.022 Uiso calc R 1 1
C C16 0.77936(3) 0.12972(19) 0.22235(7) 0.0192(3) Uani d . 1 1
H H16 0.7707 -0.0075 0.2347 0.023 Uiso calc R 1 1
C C17 0.76363(4) 0.22165(18) 0.15800(7) 0.0193(3) Uani d . 1 1
H H17 0.7441 0.1510 0.1264 0.023 Uiso calc R 1 1
C C18 0.77749(3) 0.42091(18) 0.14144(6) 0.0179(2) Uani d . 1 1
C C19 0.80626(3) 0.52536(18) 0.18650(6) 0.0173(2) Uani d . 1 1
H H19 0.8158 0.6595 0.1724 0.021 Uiso calc R 1 1
C C20 0.76198(4) 0.5249(2) 0.07173(7) 0.0233(3) Uani d . 1 1

loop_
_atom_site_aniso_label
_atom_site_aniso_U_11
_atom_site_aniso_U_22
_atom_site_aniso_U_33
_atom_site_aniso_U_12
_atom_site_aniso_U_13
_atom_site_aniso_U_23
S1 0.01591(16) 0.0367(2) 0.02358(18) 0.00031(13) -0.00047(12) -0.00149(14)
F1 0.0528(5) 0.0192(4) 0.0272(4) -0.0012(3) -0.0169(4) 0.0034(3)
F2 0.0294(4) 0.0463(5) 0.0411(5) -0.0079(4) -0.0182(4) 0.0124(4)
F3 0.0558(5) 0.0456(5) 0.0166(4) 0.0109(4) 0.0013(4) -0.0002(4)
O1 0.0313(5) 0.0203(5) 0.0382(6) 0.0007(4) 0.0039(4) -0.0036(4)
N1 0.0175(5) 0.0211(5) 0.0205(5) -0.0011(4) -0.0016(4) 0.0002(4)
N2 0.0159(5) 0.0179(5) 0.0180(5) -0.0004(4) -0.0035(4) 0.0012(4)
N3 0.0172(5) 0.0158(5) 0.0175(5) -0.0016(4) -0.0039(4) 0.0039(4)
C1 0.0185(6) 0.0419(8) 0.0278(7) -0.0089(6) 0.0047(5) -0.0034(6)
C2 0.0240(6) 0.0319(7) 0.0245(7) -0.0068(6) 0.0067(5) -0.0006(6)
C3 0.0184(6) 0.0268(6) 0.0166(6) -0.0019(5) 0.0026(5) -0.0033(5)
C4 0.0221(6) 0.0272(7) 0.0220(6) -0.0042(5) -0.0006(5) 0.0030(5)
C5 0.0198(6) 0.0220(6) 0.0224(7) 0.0009(5) -0.0014(5) -0.0057(5)
C6 0.0202(6) 0.0205(6) 0.0253(7) 0.0019(5) -0.0014(5) -0.0020(5)
C7 0.0160(6) 0.0256(6) 0.0176(6) 0.0004(5) -0.0005(5) -0.0049(5)
C8 0.0178(6) 0.0220(6) 0.0179(6) 0.0004(5) -0.0056(5) -0.0009(5)
C9 0.0190(6) 0.0227(6) 0.0184(6) -0.0001(5) -0.0016(5) -0.0022(5)
C10 0.0221(6) 0.0159(6) 0.0236(7) -0.0005(5) -0.0046(5) 0.0021(5)
C11 0.0236(6) 0.0178(6) 0.0215(6) -0.0050(5) -0.0062(5) 0.0054(5)
C12 0.0275(6) 0.0179(6) 0.0256(7) -0.0021(5) -0.0096(5) 0.0072(5)
C13 0.0238(6) 0.0232(6) 0.0216(6) -0.0037(5) -0.0073(5) 0.0066(5)
C14 0.0135(5) 0.0172(6) 0.0181(6) 0.0019(4) 0.0015(4) 0.0003(5)
C15 0.0171(5) 0.0179(6) 0.0198(6) 0.0012(5) 0.0010(5) 0.0028(5)
C16 0.0187(6) 0.0153(6) 0.0240(6) -0.0010(4) 0.0042(5) 0.0007(5)
C17 0.0185(6) 0.0191(6) 0.0201(6) -0.0006(5) -0.0003(5) -0.0043(5)
C18 0.0190(6) 0.0192(6) 0.0156(6) 0.0022(4) -0.0002(5) -0.0006(5)
C19 0.0183(5) 0.0152(6) 0.0182(6) -0.0003(4) 0.0003(5) 0.0017(5)
C20 0.0284(7) 0.0209(7) 0.0197(6) -0.0021(5) -0.0053(5) -0.0021(5)

loop_
_atom_type_symbol
_atom_type_description
_atom_type_scat_dispersion_real
_atom_type_scat_dispersion_imag
_atom_type_scat_source
C C 0.0033 0.0016 'International Tables Vol C Tables 4.2.6.8 and 6.1.1.4'
H H 0.0000 0.0000 'International Tables Vol C Tables 4.2.6.8 and 6.1.1.4'
N N 0.0061 0.0033 'International Tables Vol C Tables 4.2.6.8 and 6.1.1.4'
O O 0.0106 0.0060 'International Tables Vol C Tables 4.2.6.8 and 6.1.1.4'
F F 0.0171 0.0103 'International Tables Vol C Tables 4.2.6.8 and 6.1.1.4'
S S 0.1246 0.1234 'International Tables Vol C Tables 4.2.6.8 and 6.1.1.4'

loop_
_geom_angle_atom_site_label_1
_geom_angle_atom_site_label_2
_geom_angle_atom_site_label_3
_geom_angle
C1 S1 C7 91.82(6)
C8 N1 C4 118.63(11)
C8 N1 C5 123.45(10)
C4 N1 C5 113.49(10)
C10 N2 C13 107.61(9)
C10 N2 C9 111.45(9)
C13 N2 C9 110.30(10)
C14 N3 C11 117.15(10)
C14 N3 C12 116.58(10)
C11 N3 C12 111.56(9)
C2 C1 S1 111.82(10)
C2 C1 H1 124.1
S1 C1 H1 124.1
C1 C2 C3 112.56(12)
C1 C2 H2 123.7
C3 C2 H2 123.7
C7 C3 C2 112.61(11)
C7 C3 C4 121.55(11)
C2 C3 C4 125.83(12)
N1 C4 C3 109.61(10)
N1 C4 H4A 109.7
C3 C4 H4A 109.7
N1 C4 H4B 109.7
C3 C4 H4B 109.7
H4A C4 H4B 108.2
N1 C5 C6 109.69(10)
N1 C5 H5A 109.7
C6 C5 H5A 109.7
N1 C5 H5B 109.7
C6 C5 H5B 109.7
H5A C5 H5B 108.2
C7 C6 C5 108.60(11)
C7 C6 H6A 110.0
C5 C6 H6A 110.0
C7 C6 H6B 110.0
C5 C6 H6B 110.0
H6A C6 H6B 108.4
C3 C7 C6 124.64(11)
C3 C7 S1 111.19(9)
C6 C7 S1 124.17(10)
O1 C8 N1 122.29(12)
O1 C8 C9 120.06(11)
N1 C8 C9 117.65(11)
N2 C9 C8 112.71(10)
N2 C9 H9A 109.0
C8 C9 H9A 109.0
N2 C9 H9B 109.0
C8 C9 H9B 109.0
H9A C9 H9B 107.8
N2 C10 C11 110.82(10)
N2 C10 H10A 109.5
C11 C10 H10A 109.5
N2 C10 H10B 109.5
C11 C10 H10B 109.5
H10A C10 H10B 108.1
N3 C11 C10 111.36(10)
N3 C11 H11A 109.4
C10 C11 H11A 109.4
N3 C11 H11B 109.4
C10 C11 H11B 109.4
H11A C11 H11B 108.0
N3 C12 C13 111.82(10)
N3 C12 H12A 109.3
C13 C12 H12A 109.3
N3 C12 H12B 109.3
C13 C12 H12B 109.3
H12A C12 H12B 107.9
N2 C13 C12 110.42(10)
N2 C13 H13A 109.6
C12 C13 H13A 109.6
N2 C13 H13B 109.6
C12 C13 H13B 109.6
H13A C13 H13B 108.1
C19 C14 N3 121.12(10)
C19 C14 C15 116.85(10)
N3 C14 C15 121.99(10)
C16 C15 C14 121.31(11)
C16 C15 H15 119.3
C14 C15 H15 119.3
C17 C16 C15 121.54(11)
C17 C16 H16 119.2
C15 C16 H16 119.2
C16 C17 C18 117.41(11)
C16 C17 H17 121.3
C18 C17 H17 121.3
C19 C18 C17 122.05(11)
C19 C18 C20 118.61(10)
C17 C18 C20 119.32(11)
C18 C19 C14 120.80(11)
C18 C19 H19 119.6
C14 C19 H19 119.6
F1 C20 F3 106.27(11)
F1 C20 F2 106.51(10)
F3 C20 F2 106.27(10)
F1 C20 C18 112.62(10)
F3 C20 C18 112.34(10)
F2 C20 C18 112.35(11)

loop_
_geom_bond_atom_site_label_1
_geom_bond_atom_site_label_2
_geom_bond_distance
S1 C1 1.7161(14)
S1 C7 1.7241(12)
F1 C20 1.3350(14)
F2 C20 1.3420(14)
F3 C20 1.3407(15)
O1 C8 1.2309(15)
N1 C8 1.3571(15)
N1 C4 1.4644(16)
N1 C5 1.4699(16)
N2 C10 1.4591(15)
N2 C13 1.4624(15)
N2 C9 1.4651(15)
N3 C14 1.4047(15)
N3 C11 1.4617(15)
N3 C12 1.4695(15)
C1 C2 1.3528(19)
C1 H1 0.9500
C2 C3 1.4288(17)
C2 H2 0.9500
C3 C7 1.3606(18)
C3 C4 1.5124(17)
C4 H4A 0.9900
C4 H4B 0.9900
C5 C6 1.5301(17)
C5 H5A 0.9900
C5 H5B 0.9900
C6 C7 1.5013(17)
C6 H6A 0.9900
C6 H6B 0.9900
C8 C9 1.5254(17)
C9 H9A 0.9900
C9 H9B 0.9900
C10 C11 1.5153(16)
C10 H10A 0.9900
C10 H10B 0.9900
C11 H11A 0.9900
C11 H11B 0.9900
C12 C13 1.5114(17)
C12 H12A 0.9900
C12 H12B 0.9900
C13 H13A 0.9900
C13 H13B 0.9900
C14 C19 1.4041(16)
C14 C15 1.4059(16)
C15 C16 1.3865(17)
C15 H15 0.9500
C16 C17 1.3854(17)
C16 H16 0.9500
C17 C18 1.3877(17)
C17 H17 0.9500
C18 C19 1.3860(16)
C18 C20 1.4973(17)
C19 H19 0.9500

loop_
_geom_hbond_atom_site_label_D
_geom_hbond_atom_site_label_H
_geom_hbond_atom_site_label_A
_geom_hbond_site_symmetry_A
_geom_hbond_distance_DH
_geom_hbond_distance_HA
_geom_hbond_distance_DA
_geom_hbond_angle_DHA
C6 H6A O1 5_776 0.99 2.56 3.4709(17) 153.1
C13 H13B O1 1_545 0.99 2.60 3.3607(16) 133.4
C16 H16 Cg 4_645 0.95 2.61 3.3641(13) 136

loop_
_geom_torsion_atom_site_label_1
_geom_torsion_atom_site_label_2
_geom_torsion_atom_site_label_3
_geom_torsion_atom_site_label_4
_geom_torsion
C7 S1 C1 C2 -0.21(11)
S1 C1 C2 C3 0.45(15)
C1 C2 C3 C7 -0.53(17)
C1 C2 C3 C4 178.54(12)
C8 N1 C4 C3 108.44(12)
C5 N1 C4 C3 -48.79(14)
C7 C3 C4 N1 14.37(17)
C2 C3 C4 N1 -164.62(12)
C8 N1 C5 C6 -87.88(13)
C4 N1 C5 C6 68.10(13)
N1 C5 C6 C7 -46.98(13)
C2 C3 C7 C6 -179.84(11)
C4 C3 C7 C6 1.05(19)
C2 C3 C7 S1 0.36(14)
C4 C3 C7 S1 -178.75(10)
C5 C6 C7 C3 15.39(17)
C5 C6 C7 S1 -164.84(9)
C1 S1 C7 C3 -0.09(10)
C1 S1 C7 C6 -179.89(11)
C4 N1 C8 O1 8.89(18)
C5 N1 C8 O1 163.72(11)
C4 N1 C8 C9 -171.93(10)
C5 N1 C8 C9 -17.10(16)
C10 N2 C9 C8 -69.20(13)
C13 N2 C9 C8 171.33(9)
O1 C8 C9 N2 119.78(12)
N1 C8 C9 N2 -59.42(14)
C13 N2 C10 C11 -61.83(13)
C9 N2 C10 C11 177.12(10)
C14 N3 C11 C10 170.67(10)
C12 N3 C11 C10 -51.32(14)
N2 C10 C11 N3 57.59(13)
C14 N3 C12 C13 -170.23(10)
C11 N3 C12 C13 51.50(14)
C10 N2 C13 C12 61.50(13)
C9 N2 C13 C12 -176.74(10)
N3 C12 C13 N2 -57.23(14)
C11 N3 C14 C19 -18.70(16)
C12 N3 C14 C19 -154.62(11)
C11 N3 C14 C15 163.73(11)
C12 N3 C14 C15 27.81(16)
C19 C14 C15 C16 -0.63(17)
N3 C14 C15 C16 177.05(11)
C14 C15 C16 C17 -1.02(18)
C15 C16 C17 C18 1.02(17)
C16 C17 C18 C19 0.64(17)
C16 C17 C18 C20 178.81(11)
C17 C18 C19 C14 -2.33(18)
C20 C18 C19 C14 179.49(10)
N3 C14 C19 C18 -175.44(10)
C15 C14 C19 C18 2.25(17)
C19 C18 C20 F1 -23.30(16)
C17 C18 C20 F1 158.47(11)
C19 C18 C20 F3 96.66(13)
C17 C18 C20 F3 -81.57(14)
C19 C18 C20 F2 -143.58(11)
C17 C18 C20 F2 38.19(16)

loop_
_cod_related_entry_id
_cod_related_entry_database
_cod_related_entry_code
1 ChemSpider 30657673
